data_7023875
loop_
_publ_author_name
'Liang, Qian'
'Chong, Jonathan H.'
'White, Nicholas G.'
'Zhao, Zhen'
'Maclachlan, Mark J.'

_publ_section_title
;
 Towards a self-assembled honeycomb structure via diaminotriptycene metal
 complexes.
;
_journal_issue 47
_journal_name_full 'Dalton transactions (Cambridge, England : 2003)'
_journal_page_first 16474
_journal_page_last 16477
_journal_paper_doi 10.1039/c3dt51330k
_journal_volume 42
_journal_year 2013
_chemical_formula_sum 'C44 H40 N4 O2 Pt S2'
_chemical_formula_weight 916.01
_chemical_name_systematic
;
 ?
;
_space_group_IT_number 14
_symmetry_cell_setting monoclinic
_symmetry_space_group_name_Hall '-P 2ybc'
_symmetry_space_group_name_H-M 'P 1 21/c 1'
_atom_sites_solution_hydrogens geom
_atom_sites_solution_primary direct
_atom_sites_solution_secondary difmap
_audit_creation_method SHELXL-97
_cell_angle_alpha 90.00
_cell_angle_beta 93.544(3)
_cell_angle_gamma 90.00
_cell_formula_units_Z 2
_cell_length_a 11.8563(9)
_cell_length_b 8.1225(5)
_cell_length_c 23.6634(17)
_cell_measurement_reflns_used 7782
_cell_measurement_temperature 173(1)
_cell_measurement_theta_max 26.091
_cell_measurement_theta_min 2.511
_cell_volume 2274.5(3)
_computing_structure_refinement 'SHELXL-97 (Sheldrick, 1997)'
_diffrn_ambient_temperature 173(1)
_diffrn_measured_fraction_theta_full 0.996
_diffrn_measured_fraction_theta_max 0.996
_diffrn_radiation_monochromator graphite
_diffrn_radiation_source 'fine-focus sealed tube'
_diffrn_radiation_type MoK\a
_diffrn_radiation_wavelength 0.71073
_diffrn_reflns_av_R_equivalents 0.0316
_diffrn_reflns_av_sigmaI/netI 0.0198
_diffrn_reflns_limit_h_max 14
_diffrn_reflns_limit_h_min -14
_diffrn_reflns_limit_k_max 10
_diffrn_reflns_limit_k_min -9
_diffrn_reflns_limit_l_max 29
_diffrn_reflns_limit_l_min -29
_diffrn_reflns_number 41855
_diffrn_reflns_theta_full 26.48
_diffrn_reflns_theta_max 26.48
_diffrn_reflns_theta_min 1.72
_exptl_absorpt_coefficient_mu 3.213
_exptl_absorpt_correction_T_max 0.725
_exptl_absorpt_correction_T_min 0.464
_exptl_absorpt_correction_type multi-scan
_exptl_crystal_colour red
_exptl_crystal_density_diffrn 1.338
_exptl_crystal_density_method 'not measured'
_exptl_crystal_description plate
_exptl_crystal_F_000 916
_exptl_crystal_size_max 0.50
_exptl_crystal_size_mid 0.20
_exptl_crystal_size_min 0.10
_platon_squeeze_details
;
;
_refine_diff_density_max 1.496
_refine_diff_density_min -0.759
_refine_diff_density_rms 0.098
_refine_ls_extinction_method none
_refine_ls_goodness_of_fit_ref 1.084
_refine_ls_hydrogen_treatment mixed
_refine_ls_matrix_type full
_refine_ls_number_parameters 256
_refine_ls_number_reflns 4676
_refine_ls_number_restraints 0
_refine_ls_restrained_S_all 1.084
_refine_ls_R_factor_all 0.0481
_refine_ls_R_factor_gt 0.0372
_refine_ls_shift/su_max 0.001
_refine_ls_shift/su_mean 0.000
_refine_ls_structure_factor_coef Fsqd
_refine_ls_weighting_details 'calc w=1/[\s^2^(Fo^2^)+(0.0492P)^2^+3.7909P] where P=(Fo^2^+2Fc^2^)/3'
_refine_ls_weighting_scheme calc
_refine_ls_wR_factor_gt 0.0944
_refine_ls_wR_factor_ref 0.0987
_reflns_number_gt 3685
_reflns_number_total 4676
_reflns_threshold_expression >2sigma(I)
_cod_data_source_file c3dt51330k.txt
_cod_data_source_block mm066
_cod_original_sg_symbol_H-M 'P 21/c'
_cod_database_code 7023875

loop_
_symmetry_equiv_pos_as_xyz
'x, y, z'
'-x, y+1/2, -z+1/2'
'-x, -y, -z'
'x, -y-1/2, z-1/2'

loop_
_atom_site_label
_atom_site_type_symbol
_atom_site_fract_x
_atom_site_fract_y
_atom_site_fract_z
_atom_site_U_iso_or_equiv
_atom_site_adp_type
_atom_site_occupancy
_atom_site_symmetry_multiplicity
_atom_site_calc_flag
_atom_site_refinement_flags
_atom_site_disorder_assembly
_atom_site_disorder_group
Pt1 Pt 0.0000 0.0000 0.0000 0.04384(10) Uani 1 2 d S . .
C13 C 0.1962(5) -0.0711(7) -0.37529(19) 0.0523(12) Uani 1 1 d . . .
H13 H 0.2192 -0.0032 -0.4041 0.063 Uiso 1 1 calc R . .
C14 C 0.1031(5) -0.1664(6) -0.3846(2) 0.0552(13) Uani 1 1 d . . .
H14 H 0.0636 -0.1642 -0.4198 0.066 Uiso 1 1 calc R . .
N1 N 0.1276(3) 0.0252(4) -0.04749(15) 0.0382(8) Uani 1 1 d . . .
C8 C 0.1027(3) -0.3822(5) -0.24056(18) 0.0368(9) Uani 1 1 d . . .
H8 H 0.0347 -0.4497 -0.2473 0.044 Uiso 1 1 calc R . .
C7 C 0.2838(3) -0.2035(5) -0.22392(16) 0.0315(8) Uani 1 1 d . . .
H7 H 0.3521 -0.1363 -0.2180 0.038 Uiso 1 1 calc R . .
C11 C 0.2580(4) -0.0735(5) -0.32329(18) 0.0388(9) Uani 1 1 d . . .
H11 H 0.3218 -0.0078 -0.3170 0.047 Uiso 1 1 calc R . .
C3 C 0.2117(3) -0.0721(5) -0.13372(16) 0.0319(8) Uani 1 1 d . . .
H3 H 0.2767 -0.0086 -0.1280 0.038 Uiso 1 1 calc R . .
C5 C 0.1978(3) -0.1727(5) -0.17964(16) 0.0314(8) Uani 1 1 d . . .
C9 C 0.2223(3) -0.1755(5) -0.28143(16) 0.0333(8) Uani 1 1 d . . .
C17 C 0.4106(4) -0.4602(5) -0.21104(18) 0.0372(9) Uani 1 1 d . . .
H17 H 0.4751 -0.3956 -0.2057 0.045 Uiso 1 1 calc R . .
N2 N -0.0432(4) -0.1517(5) -0.06185(16) 0.0455(9) Uani 1 1 d . . .
C16 C 0.2095(4) -0.4835(4) -0.22961(18) 0.0350(8) Uani 1 1 d . . .
C10 C 0.1269(4) -0.2718(5) -0.29049(17) 0.0371(9) Uani 1 1 d . . .
C15 C 0.3076(4) -0.3889(5) -0.22076(16) 0.0339(9) Uani 1 1 d . . .
C6 C 0.0979(3) -0.2698(5) -0.18889(17) 0.0349(8) Uani 1 1 d . . .
C2 C 0.0280(3) -0.1648(5) -0.10370(17) 0.0371(9) Uani 1 1 d . . .
C12 C 0.0657(4) -0.2678(6) -0.34200(19) 0.0462(11) Uani 1 1 d . . .
H12 H 0.0009 -0.3315 -0.3482 0.055 Uiso 1 1 calc R . .
C19 C 0.4183(4) -0.6328(5) -0.20920(19) 0.0469(11) Uani 1 1 d . . .
H19 H 0.4882 -0.6836 -0.2027 0.056 Uiso 1 1 calc R . .
C4 C 0.0145(4) -0.2663(5) -0.15206(18) 0.0385(9) Uani 1 1 d . . .
H4 H -0.0503 -0.3296 -0.1586 0.046 Uiso 1 1 calc R . .
C1 C 0.1265(4) -0.0658(5) -0.09512(16) 0.0352(9) Uani 1 1 d . . .
C18 C 0.2172(4) -0.6544(5) -0.22755(19) 0.0415(10) Uani 1 1 d . . .
H18 H 0.1527 -0.7191 -0.2331 0.050 Uiso 1 1 calc R . .
C20 C 0.3219(5) -0.7262(5) -0.2171(2) 0.0495(12) Uani 1 1 d . . .
H20 H 0.3274 -0.8404 -0.2154 0.059 Uiso 1 1 calc R . .
S101 S 0.5864(2) 0.0648(5) -0.11673(15) 0.0875(13) Uani 0.610(7) 1 d P A 1
O101 O 0.4847(7) -0.0253(10) -0.1128(5) 0.167(4) Uani 1 1 d . A 1
C101 C 0.6337(9) 0.0891(13) -0.0441(4) 0.122(3) Uani 1 1 d . A 1
H10A H 0.5814 0.1576 -0.0255 0.183 Uiso 1 1 calc R A 1
H10B H 0.7070 0.1395 -0.0417 0.183 Uiso 1 1 calc R A 1
H10C H 0.6379 -0.0168 -0.0261 0.183 Uiso 1 1 calc R A 1
C102 C 0.6846(7) -0.0748(14) -0.1330(3) 0.115(3) Uani 1 1 d . A 1
H10D H 0.6899 -0.1589 -0.1044 0.172 Uiso 1 1 calc R A 1
H10E H 0.7566 -0.0214 -0.1348 0.172 Uiso 1 1 calc R A 1
H10F H 0.6634 -0.1236 -0.1690 0.172 Uiso 1 1 calc R A 1
S102 S 0.5774(9) -0.0751(14) -0.0876(4) 0.152(4) Uiso 0.390(7) 1 d P A 2
H1 H 0.191(4) 0.082(6) -0.0398(18) 0.035(12) Uiso 1 1 d . . .
H2 H -0.104(4) -0.204(6) -0.0613(18) 0.036(13) Uiso 1 1 d . . .

loop_
_atom_site_aniso_label
_atom_site_aniso_U_11
_atom_site_aniso_U_22
_atom_site_aniso_U_33
_atom_site_aniso_U_23
_atom_site_aniso_U_13
_atom_site_aniso_U_12
Pt1 0.05946(17) 0.04385(15) 0.02923(13) 0.00686(10) 0.01093(10) 0.01226(12)
C13 0.081(4) 0.044(2) 0.032(2) 0.005(2) 0.007(2) 0.017(3)
C14 0.078(4) 0.049(3) 0.037(2) -0.006(2) -0.009(2) 0.015(3)
N1 0.046(2) 0.041(2) 0.0280(17) 0.0021(14) 0.0051(15) 0.0036(16)
C8 0.036(2) 0.0296(19) 0.044(2) -0.0065(17) 0.0033(17) -0.0081(16)
C7 0.036(2) 0.0242(19) 0.034(2) 0.0010(15) 0.0020(16) -0.0026(15)
C11 0.050(2) 0.0273(19) 0.040(2) -0.0033(18) 0.0065(18) 0.0057(18)
C3 0.037(2) 0.0249(18) 0.033(2) 0.0011(16) -0.0030(16) 0.0021(16)
C5 0.037(2) 0.0259(18) 0.0308(19) 0.0045(15) 0.0027(15) 0.0031(15)
C9 0.046(2) 0.0234(18) 0.0308(19) -0.0032(15) 0.0053(16) 0.0062(16)
C17 0.041(2) 0.033(2) 0.038(2) 0.0026(16) 0.0074(17) 0.0015(16)
N2 0.054(2) 0.047(2) 0.037(2) 0.0064(17) 0.0154(17) 0.0048(19)
C16 0.045(2) 0.027(2) 0.035(2) -0.0022(16) 0.0107(16) -0.0039(16)
C10 0.044(2) 0.030(2) 0.037(2) -0.0051(16) 0.0039(17) 0.0071(17)
C15 0.044(2) 0.028(2) 0.0303(19) -0.0006(15) 0.0063(17) -0.0013(17)
C6 0.039(2) 0.031(2) 0.035(2) 0.0011(16) 0.0034(17) 0.0025(16)
C2 0.042(2) 0.033(2) 0.036(2) 0.0087(17) 0.0066(17) 0.0078(17)
C12 0.054(3) 0.039(2) 0.046(3) -0.014(2) -0.005(2) 0.004(2)
C19 0.057(3) 0.036(2) 0.048(3) 0.006(2) 0.006(2) 0.015(2)
C4 0.037(2) 0.034(2) 0.045(2) 0.0070(18) 0.0036(18) -0.0042(17)
C1 0.045(2) 0.0333(19) 0.0266(19) 0.0056(16) 0.0007(16) 0.0098(18)
C18 0.051(3) 0.025(2) 0.050(3) -0.0009(18) 0.012(2) -0.0065(18)
C20 0.081(4) 0.023(2) 0.046(3) 0.0007(18) 0.017(2) 0.006(2)
S101 0.0571(17) 0.095(2) 0.107(2) 0.0258(18) -0.0238(15) 0.0180(14)
O101 0.092(5) 0.189(9) 0.217(10) -0.035(6) -0.009(6) 0.005(5)
C101 0.152(9) 0.111(7) 0.103(6) -0.012(6) 0.008(6) -0.030(6)
C102 0.103(6) 0.176(8) 0.066(5) 0.022(6) 0.012(4) 0.020(6)

loop_
_atom_type_symbol
_atom_type_description
_atom_type_scat_dispersion_real
_atom_type_scat_dispersion_imag
_atom_type_scat_source
C C 0.0033 0.0016 'International Tables Vol C Tables 4.2.6.8 and 6.1.1.4'
H H 0.0000 0.0000 'International Tables Vol C Tables 4.2.6.8 and 6.1.1.4'
N N 0.0061 0.0033 'International Tables Vol C Tables 4.2.6.8 and 6.1.1.4'
Pt Pt -1.7033 8.3905 'International Tables Vol C Tables 4.2.6.8 and 6.1.1.4'
S S 0.1246 0.1234 'International Tables Vol C Tables 4.2.6.8 and 6.1.1.4'
O O 0.0106 0.0060 'International Tables Vol C Tables 4.2.6.8 and 6.1.1.4'

loop_
_geom_angle_atom_site_label_1
_geom_angle_atom_site_label_2
_geom_angle_atom_site_label_3
_geom_angle
_geom_angle_site_symmetry_1
_geom_angle_site_symmetry_3
N1 Pt1 N1 180.0(3) 3 .
N1 Pt1 N2 79.15(16) 3 3
N1 Pt1 N2 100.85(16) . 3
N1 Pt1 N2 100.85(16) 3 .
N1 Pt1 N2 79.15(16) . .
N2 Pt1 N2 180.00(15) 3 .
C14 C13 C11 121.0(5) . .
C14 C13 H13 119.5 . .
C11 C13 H13 119.5 . .
C13 C14 C12 120.8(4) . .
C13 C14 H14 119.6 . .
C12 C14 H14 119.6 . .
C1 N1 Pt1 117.1(3) . .
C1 N1 H1 115(3) . .
Pt1 N1 H1 128(3) . .
C16 C8 C10 104.9(3) . .
C16 C8 C6 105.0(3) . .
C10 C8 C6 106.6(3) . .
C16 C8 H8 113.2 . .
C10 C8 H8 113.2 . .
C6 C8 H8 113.2 . .
C9 C7 C5 106.7(3) . .
C9 C7 C15 105.5(3) . .
C5 C7 C15 104.8(3) . .
C9 C7 H7 113.1 . .
C5 C7 H7 113.1 . .
C15 C7 H7 113.1 . .
C9 C11 C13 118.4(4) . .
C9 C11 H11 120.8 . .
C13 C11 H11 120.8 . .
C5 C3 C1 118.9(4) . .
C5 C3 H3 120.5 . .
C1 C3 H3 120.5 . .
C3 C5 C6 120.8(4) . .
C3 C5 C7 126.3(4) . .
C6 C5 C7 112.8(3) . .
C11 C9 C10 120.9(4) . .
C11 C9 C7 125.6(4) . .
C10 C9 C7 113.4(3) . .
C15 C17 C19 119.1(4) . .
C15 C17 H17 120.5 . .
C19 C17 H17 120.5 . .
C2 N2 Pt1 116.9(3) . .
C2 N2 H2 123(3) . .
Pt1 N2 H2 120(3) . .
C18 C16 C15 119.4(4) . .
C18 C16 C8 126.7(4) . .
C15 C16 C8 113.9(3) . .
C12 C10 C9 120.3(4) . .
C12 C10 C8 125.8(4) . .
C9 C10 C8 113.8(3) . .
C17 C15 C16 121.5(4) . .
C17 C15 C7 126.0(4) . .
C16 C15 C7 112.5(4) . .
C4 C6 C5 121.3(4) . .
C4 C6 C8 126.2(4) . .
C5 C6 C8 112.4(3) . .
N2 C2 C4 126.7(4) . .
N2 C2 C1 113.4(4) . .
C4 C2 C1 119.8(4) . .
C10 C12 C14 118.6(4) . .
C10 C12 H12 120.7 . .
C14 C12 H12 120.7 . .
C20 C19 C17 119.6(4) . .
C20 C19 H19 120.2 . .
C17 C19 H19 120.2 . .
C6 C4 C2 118.8(4) . .
C6 C4 H4 120.6 . .
C2 C4 H4 120.6 . .
N1 C1 C3 126.4(4) . .
N1 C1 C2 113.3(4) . .
C3 C1 C2 120.3(4) . .
C20 C18 C16 118.9(4) . .
C20 C18 H18 120.5 . .
C16 C18 H18 120.5 . .
C19 C20 C18 121.5(4) . .
C19 C20 H20 119.3 . .
C18 C20 H20 119.3 . .
O101 S101 C102 105.6(6) . .
O101 S101 C101 102.2(6) . .
C102 S101 C101 96.5(5) . .

loop_
_geom_bond_atom_site_label_1
_geom_bond_atom_site_label_2
_geom_bond_distance
_geom_bond_site_symmetry_2
Pt1 N1 1.951(4) 3
Pt1 N1 1.951(4) .
Pt1 N2 1.957(4) 3
Pt1 N2 1.957(4) .
C13 C14 1.355(8) .
C13 C11 1.393(6) .
C13 H13 0.9300 .
C14 C12 1.395(7) .
C14 H14 0.9300 .
N1 C1 1.347(6) .
N1 H1 0.89(5) .
C8 C16 1.518(6) .
C8 C10 1.525(6) .
C8 C6 1.530(5) .
C8 H8 0.9800 .
C7 C9 1.520(5) .
C7 C5 1.527(5) .
C7 C15 1.534(5) .
C7 H7 0.9800 .
C11 C9 1.378(6) .
C11 H11 0.9300 .
C3 C5 1.361(5) .
C3 C1 1.405(6) .
C3 H3 0.9300 .
C5 C6 1.428(5) .
C9 C10 1.382(6) .
C17 C15 1.358(6) .
C17 C19 1.406(6) .
C17 H17 0.9300 .
N2 C2 1.345(5) .
N2 H2 0.84(4) .
C16 C18 1.392(5) .
C16 C15 1.398(6) .
C10 C12 1.380(6) .
C6 C4 1.358(6) .
C2 C4 1.411(6) .
C2 C1 1.421(6) .
C12 H12 0.9300 .
C19 C20 1.375(7) .
C19 H19 0.9300 .
C4 H4 0.9300 .
C18 C20 1.380(7) .
C18 H18 0.9300 .
C20 H20 0.9300 .
S101 O101 1.419(9) .
S101 C102 1.687(10) .
S101 C101 1.785(9) .
C101 H10A 0.9600 .
C101 H10B 0.9600 .
C101 H10C 0.9600 .
C102 H10D 0.9600 .
C102 H10E 0.9600 .
C102 H10F 0.9600 .

loop_
_geom_torsion_atom_site_label_1
_geom_torsion_atom_site_label_2
_geom_torsion_atom_site_label_3
_geom_torsion_atom_site_label_4
_geom_torsion
_geom_torsion_site_symmetry_1
C11 C13 C14 C12 0.9(7) .
N1 Pt1 N1 C1 129.5(4) 3
N2 Pt1 N1 C1 179.3(3) 3
N2 Pt1 N1 C1 -0.7(3) .
C14 C13 C11 C9 0.1(7) .
C1 C3 C5 C6 0.4(6) .
C1 C3 C5 C7 -176.1(4) .
C9 C7 C5 C3 -128.7(4) .
C15 C7 C5 C3 119.7(4) .
C9 C7 C5 C6 54.5(4) .
C15 C7 C5 C6 -57.0(4) .
C13 C11 C9 C10 -0.7(6) .
C13 C11 C9 C7 175.2(4) .
C5 C7 C9 C11 127.6(4) .
C15 C7 C9 C11 -121.2(4) .
C5 C7 C9 C10 -56.1(4) .
C15 C7 C9 C10 55.0(4) .
N1 Pt1 N2 C2 179.7(3) 3
N1 Pt1 N2 C2 -0.3(3) .
N2 Pt1 N2 C2 -83(35) 3
C10 C8 C16 C18 -125.1(4) .
C6 C8 C16 C18 122.7(5) .
C10 C8 C16 C15 55.2(4) .
C6 C8 C16 C15 -57.0(4) .
C11 C9 C10 C12 0.3(6) .
C7 C9 C10 C12 -176.1(4) .
C11 C9 C10 C8 177.5(4) .
C7 C9 C10 C8 1.1(5) .
C16 C8 C10 C12 120.7(4) .
C6 C8 C10 C12 -128.3(4) .
C16 C8 C10 C9 -56.3(4) .
C6 C8 C10 C9 54.7(4) .
C19 C17 C15 C16 -0.8(6) .
C19 C17 C15 C7 179.8(4) .
C18 C16 C15 C17 1.0(6) .
C8 C16 C15 C17 -179.2(4) .
C18 C16 C15 C7 -179.4(4) .
C8 C16 C15 C7 0.3(5) .
C9 C7 C15 C17 123.8(4) .
C5 C7 C15 C17 -123.8(4) .
C9 C7 C15 C16 -55.7(4) .
C5 C7 C15 C16 56.7(4) .
C3 C5 C6 C4 -0.7(6) .
C7 C5 C6 C4 176.2(4) .
C3 C5 C6 C8 -176.2(3) .
C7 C5 C6 C8 0.8(5) .
C16 C8 C6 C4 -119.3(4) .
C10 C8 C6 C4 129.8(4) .
C16 C8 C6 C5 55.9(4) .
C10 C8 C6 C5 -55.0(4) .
Pt1 N2 C2 C4 179.7(3) .
Pt1 N2 C2 C1 1.2(5) .
C9 C10 C12 C14 0.7(6) .
C8 C10 C12 C14 -176.2(4) .
C13 C14 C12 C10 -1.3(7) .
C15 C17 C19 C20 -0.1(7) .
C5 C6 C4 C2 -0.3(6) .
C8 C6 C4 C2 174.5(4) .
N2 C2 C4 C6 -176.9(4) .
C1 C2 C4 C6 1.5(6) .
Pt1 N1 C1 C3 -176.9(3) .
Pt1 N1 C1 C2 1.5(4) .
C5 C3 C1 N1 179.2(4) .
C5 C3 C1 C2 0.8(6) .
N2 C2 C1 N1 -1.7(5) .
C4 C2 C1 N1 179.6(4) .
N2 C2 C1 C3 176.8(4) .
C4 C2 C1 C3 -1.8(6) .
C15 C16 C18 C20 -0.4(7) .
C8 C16 C18 C20 179.9(4) .
C17 C19 C20 C18 0.7(7) .
C16 C18 C20 C19 -0.5(7) .

loop_
_platon_squeeze_void_nr
_platon_squeeze_void_average_x
_platon_squeeze_void_average_y
_platon_squeeze_void_average_z
_platon_squeeze_void_volume
_platon_squeeze_void_count_electrons
_platon_squeeze_void_content
1 0.097 0.000 0.500 258 91 ' '
2 0.461 0.500 1.000 258 91 ' '
